data_4063744
loop_
_publ_author_name
'Srivastava, Kriti'
'Shah, Poonam'
'Singh, Harkesh B.'
'Butcher, Ray J.'

_publ_section_title
;
 Isolation and Structural Characterization of Some Aryltellurium Halides
 and Their Hydrolyzed Products Stabilized by an Intramolecular
 Te&#x00B7;&#x00B7;&#x00B7;N Interaction
;
_journal_issue 3
_journal_name_full Organometallics
_journal_page_first 534
_journal_paper_doi 10.1021/om1009022
_journal_volume 30
_journal_year 2011
_chemical_formula_moiety 'C24 H18 N4 O Te2'
_chemical_formula_sum 'C24 H18 N4 O Te2'
_chemical_formula_weight 633.62
_chemical_name_systematic
; 
 ? 
;
_space_group_IT_number 14
_symmetry_cell_setting monoclinic
_symmetry_space_group_name_Hall '-P 2ybc'
_symmetry_space_group_name_H-M 'P 1 21/c 1'
_atom_sites_solution_hydrogens geom
_atom_sites_solution_primary direct
_atom_sites_solution_secondary difmap
_audit_creation_method SHELXL-97
_cell_angle_alpha 90.00
_cell_angle_beta 104.597(6)
_cell_angle_gamma 90.00
_cell_formula_units_Z 4
_cell_length_a 13.3187(7)
_cell_length_b 7.7901(4)
_cell_length_c 21.9666(14)
_cell_measurement_reflns_used 5829
_cell_measurement_temperature 110(2)
_cell_measurement_theta_max 74.1188
_cell_measurement_theta_min 4.1536
_cell_volume 2205.6(2)
_computing_cell_refinement
;
CrysAlisPro, Oxford Diffraction Ltd.,
Version 1.171.33.34d (release 27-02-2009 CrysAlis171 .NET)
(compiled Feb 27 2009,15:38:38)
;
_computing_data_collection
;
CrysAlisPro, Oxford Diffraction Ltd.,
Version 1.171.33.34d (release 27-02-2009 CrysAlis171 .NET)
(compiled Feb 27 2009,15:38:38)
;
_computing_data_reduction
;
CrysAlisPro, Oxford Diffraction Ltd.,
Version 1.171.33.34d (release 27-02-2009 CrysAlis171 .NET)
(compiled Feb 27 2009,15:38:38)
;
_computing_molecular_graphics SHELXTL
_computing_publication_material SHELXTL
_computing_structure_refinement 'SHELXL-97 (Sheldrick, 1997)'
_computing_structure_solution 'SHELXS-97 (Sheldrick, 1990)'
_diffrn_ambient_temperature 110(2)
_diffrn_detector_area_resol_mean 10.5081
_diffrn_measured_fraction_theta_full 0.998
_diffrn_measured_fraction_theta_max 0.972
_diffrn_measurement_device_type
;
Goniometer Xcalibur, detector: Ruby (Gemini Cu)
;
_diffrn_measurement_method '\w scans'
_diffrn_radiation_monochromator graphite
_diffrn_radiation_source 'Enhance (Cu) X-ray Source'
_diffrn_radiation_type CuK\a
_diffrn_radiation_wavelength 1.54184
_diffrn_reflns_av_R_equivalents 0.0310
_diffrn_reflns_av_sigmaI/netI 0.0296
_diffrn_reflns_limit_h_max 11
_diffrn_reflns_limit_h_min -16
_diffrn_reflns_limit_k_max 9
_diffrn_reflns_limit_k_min -8
_diffrn_reflns_limit_l_max 27
_diffrn_reflns_limit_l_min -21
_diffrn_reflns_number 9197
_diffrn_reflns_theta_full 67.50
_diffrn_reflns_theta_max 74.20
_diffrn_reflns_theta_min 4.16
_diffrn_standards_decay_% <2%
_diffrn_standards_interval_count 50
_diffrn_standards_number 2
_exptl_absorpt_coefficient_mu 21.068
_exptl_absorpt_correction_T_max 0.418
_exptl_absorpt_correction_T_min 0.031
_exptl_absorpt_correction_type analytical
_exptl_absorpt_process_details
;
CrysAlisPro, Oxford Diffraction Ltd.,
Version 1.171.33.34d (release 27-02-2009 CrysAlis171 .NET)
(compiled Feb 27 2009,15:38:38)
Analytical numeric absorption correction using a multifaceted crystal
            model based on expressions derived by R.C. Clark & J.S. Reid.
(Clark, R. C. & Reid, J. S. (1995). Acta Cryst. A51, 887-897)
;
_exptl_crystal_colour red-brown
_exptl_crystal_density_diffrn 1.908
_exptl_crystal_density_method 'not measured'
_exptl_crystal_description needle
_exptl_crystal_F_000 1208
_exptl_crystal_size_max 0.9611
_exptl_crystal_size_mid 0.1081
_exptl_crystal_size_min 0.0510
_refine_diff_density_max 1.330
_refine_diff_density_min -1.880
_refine_diff_density_rms 0.174
_refine_ls_extinction_method none
_refine_ls_goodness_of_fit_ref 1.032
_refine_ls_hydrogen_treatment constr
_refine_ls_matrix_type full
_refine_ls_number_parameters 280
_refine_ls_number_reflns 4375
_refine_ls_number_restraints 0
_refine_ls_restrained_S_all 1.032
_refine_ls_R_factor_all 0.0404
_refine_ls_R_factor_gt 0.0364
_refine_ls_shift/su_max 0.000
_refine_ls_shift/su_mean 0.000
_refine_ls_structure_factor_coef Fsqd
_refine_ls_weighting_details 'calc w=1/[\s^2^(Fo^2^)+(0.0769P)^2^] where P=(Fo^2^+2Fc^2^)/3'
_refine_ls_weighting_scheme calc
_refine_ls_wR_factor_gt 0.0951
_refine_ls_wR_factor_ref 0.0974
_reflns_number_gt 3953
_reflns_number_total 4375
_reflns_threshold_expression I>2\s(I)
_cod_data_source_file om1009022_si_002.cif
_cod_data_source_block azote2o
_cod_database_code 4063744

loop_
_symmetry_equiv_pos_as_xyz
'x, y, z'
'-x, y+1/2, -z+1/2'
'-x, -y, -z'
'x, -y-1/2, z-1/2'

loop_
_atom_site_label
_atom_site_type_symbol
_atom_site_fract_x
_atom_site_fract_y
_atom_site_fract_z
_atom_site_U_iso_or_equiv
_atom_site_adp_type
_atom_site_occupancy
_atom_site_symmetry_multiplicity
_atom_site_calc_flag
_atom_site_refinement_flags
Te1 Te 0.302572(18) 0.42018(3) 0.289260(10) 0.01971(10) Uani 1 1 d .
Te2 Te 0.165063(17) 0.46663(3) 0.129545(10) 0.01949(10) Uani 1 1 d .
O1 O 0.1761(2) 0.3802(4) 0.21706(12) 0.0224(6) Uani 1 1 d .
N1A N 0.5063(2) 0.2437(5) 0.36923(15) 0.0215(7) Uani 1 1 d .
N2A N 0.4593(3) 0.3855(5) 0.36769(14) 0.0206(7) Uani 1 1 d .
N1B N 0.1043(2) 0.7935(5) 0.04162(15) 0.0220(7) Uani 1 1 d .
N2B N 0.1329(2) 0.6396(5) 0.03705(14) 0.0208(7) Uani 1 1 d .
C1A C 0.3586(3) 0.1762(6) 0.28128(16) 0.0190(7) Uani 1 1 d .
C2A C 0.3095(3) 0.0553(6) 0.23607(18) 0.0219(8) Uani 1 1 d .
H2AA H 0.2469 0.0839 0.2061 0.026 Uiso 1 1 calc R
C3A C 0.3532(3) -0.1062(6) 0.23552(19) 0.0248(9) Uani 1 1 d .
H3AA H 0.3202 -0.1870 0.2045 0.030 Uiso 1 1 calc R
C4A C 0.4451(3) -0.1531(6) 0.27975(18) 0.0241(8) Uani 1 1 d .
H4AA H 0.4730 -0.2651 0.2791 0.029 Uiso 1 1 calc R
C5A C 0.4941(3) -0.0355(6) 0.32387(19) 0.0234(8) Uani 1 1 d .
H5AA H 0.5566 -0.0655 0.3537 0.028 Uiso 1 1 calc R
C6A C 0.4519(3) 0.1280(6) 0.32470(17) 0.0196(8) Uani 1 1 d .
C7A C 0.5120(3) 0.5148(6) 0.40971(18) 0.0231(8) Uani 1 1 d .
C8A C 0.6207(3) 0.5208(7) 0.4278(2) 0.0298(10) Uani 1 1 d .
H8AA H 0.6611 0.4391 0.4123 0.036 Uiso 1 1 calc R
C9A C 0.6677(4) 0.6492(7) 0.4689(2) 0.0331(10) Uani 1 1 d .
H9AA H 0.7412 0.6562 0.4813 0.040 Uiso 1 1 calc R
C10A C 0.6090(4) 0.7681(7) 0.4923(2) 0.0327(10) Uani 1 1 d .
H10A H 0.6424 0.8545 0.5208 0.039 Uiso 1 1 calc R
C11A C 0.5018(3) 0.7599(6) 0.47394(18) 0.0289(9) Uani 1 1 d .
H11A H 0.4615 0.8403 0.4901 0.035 Uiso 1 1 calc R
C12A C 0.4532(3) 0.6342(6) 0.43188(18) 0.0255(9) Uani 1 1 d .
H12A H 0.3797 0.6303 0.4184 0.031 Uiso 1 1 calc R
C1B C 0.1070(3) 0.7019(5) 0.14870(17) 0.0184(7) Uani 1 1 d .
C2B C 0.0830(3) 0.7408(6) 0.20574(17) 0.0218(8) Uani 1 1 d .
H2BA H 0.0960 0.6589 0.2389 0.026 Uiso 1 1 calc R
C3B C 0.0406(3) 0.8983(6) 0.21369(19) 0.0241(9) Uani 1 1 d .
H3BA H 0.0236 0.9225 0.2523 0.029 Uiso 1 1 calc R
C4B C 0.0219(3) 1.0233(6) 0.1665(2) 0.0258(9) Uani 1 1 d .
H4BA H -0.0070 1.1310 0.1732 0.031 Uiso 1 1 calc R
C5B C 0.0458(3) 0.9889(6) 0.10990(19) 0.0253(9) Uani 1 1 d .
H5BA H 0.0344 1.0731 0.0776 0.030 Uiso 1 1 calc R
C6B C 0.0872(3) 0.8271(6) 0.10086(17) 0.0204(8) Uani 1 1 d .
C7B C 0.1500(3) 0.5901(6) -0.02178(17) 0.0226(9) Uani 1 1 d .
C8B C 0.1845(3) 0.7065(6) -0.06038(19) 0.0267(9) Uani 1 1 d .
H8BA H 0.1982 0.8226 -0.0477 0.032 Uiso 1 1 calc R
C9B C 0.1986(3) 0.6495(7) -0.11768(19) 0.0291(9) Uani 1 1 d .
H9BA H 0.2207 0.7277 -0.1448 0.035 Uiso 1 1 calc R
C10B C 0.1804(3) 0.4785(7) -0.13543(19) 0.0279(9) Uani 1 1 d .
H10B H 0.1913 0.4400 -0.1743 0.034 Uiso 1 1 calc R
C11B C 0.1464(3) 0.3642(6) -0.09658(18) 0.0257(9) Uani 1 1 d .
H11B H 0.1333 0.2478 -0.1090 0.031 Uiso 1 1 calc R
C12B C 0.1314(3) 0.4201(6) -0.03963(18) 0.0217(8) Uani 1 1 d .
H12B H 0.1084 0.3419 -0.0128 0.026 Uiso 1 1 calc R

loop_
_atom_site_aniso_label
_atom_site_aniso_U_11
_atom_site_aniso_U_22
_atom_site_aniso_U_33
_atom_site_aniso_U_23
_atom_site_aniso_U_13
_atom_site_aniso_U_12
Te1 0.01888(16) 0.02072(17) 0.01854(14) 0.00037(8) 0.00287(9) -0.00011(9)
Te2 0.01694(15) 0.02200(18) 0.01841(14) -0.00054(8) 0.00236(9) 0.00212(9)
O1 0.0217(13) 0.0250(16) 0.0200(12) 0.0051(11) 0.0040(10) 0.0035(12)
N1A 0.0175(14) 0.025(2) 0.0209(14) 0.0001(13) 0.0035(11) -0.0015(14)
N2A 0.0182(15) 0.0253(19) 0.0167(13) -0.0001(13) 0.0015(11) -0.0023(14)
N1B 0.0184(15) 0.028(2) 0.0189(14) 0.0009(13) 0.0043(11) 0.0003(14)
N2B 0.0151(14) 0.028(2) 0.0184(14) -0.0018(13) 0.0027(11) -0.0011(14)
C1A 0.0152(16) 0.024(2) 0.0191(16) 0.0026(14) 0.0061(13) -0.0005(15)
C2A 0.0183(18) 0.026(2) 0.0220(17) -0.0016(15) 0.0050(14) -0.0032(16)
C3A 0.0228(19) 0.026(2) 0.0260(18) -0.0041(16) 0.0079(15) -0.0045(17)
C4A 0.0212(18) 0.025(2) 0.0284(18) 0.0013(16) 0.0107(15) 0.0026(16)
C5A 0.0177(18) 0.027(2) 0.0260(18) 0.0020(16) 0.0074(14) 0.0029(16)
C6A 0.0163(16) 0.024(2) 0.0198(16) -0.0001(15) 0.0060(13) -0.0024(15)
C7A 0.0221(19) 0.026(2) 0.0204(17) 0.0025(15) 0.0040(14) 0.0002(17)
C8A 0.023(2) 0.038(3) 0.027(2) -0.0054(18) 0.0049(16) -0.0039(19)
C9A 0.027(2) 0.036(3) 0.032(2) -0.0044(19) -0.0005(16) -0.008(2)
C10A 0.037(2) 0.028(3) 0.0298(19) -0.0052(18) 0.0023(17) -0.009(2)
C11A 0.034(2) 0.029(3) 0.0217(17) -0.0026(16) 0.0020(15) 0.0021(19)
C12A 0.025(2) 0.026(2) 0.0243(18) 0.0002(16) 0.0044(15) 0.0020(17)
C1B 0.0146(16) 0.019(2) 0.0192(15) 0.0001(14) 0.0001(12) 0.0007(14)
C2B 0.0172(16) 0.027(2) 0.0202(16) 0.0014(15) 0.0039(13) -0.0011(16)
C3B 0.0209(18) 0.030(2) 0.0208(17) -0.0044(16) 0.0041(14) 0.0010(17)
C4B 0.024(2) 0.023(2) 0.030(2) -0.0038(16) 0.0051(16) 0.0021(17)
C5B 0.026(2) 0.024(2) 0.0257(19) 0.0020(16) 0.0042(15) 0.0024(17)
C6B 0.0179(17) 0.023(2) 0.0208(17) -0.0011(14) 0.0049(13) -0.0016(15)
C7B 0.0140(17) 0.034(3) 0.0177(17) 0.0005(15) -0.0003(13) 0.0030(16)
C8B 0.0249(19) 0.031(3) 0.0248(18) -0.0007(17) 0.0071(15) 0.0003(18)
C9B 0.025(2) 0.040(3) 0.0238(18) 0.0024(17) 0.0090(15) -0.0011(19)
C10B 0.0197(19) 0.043(3) 0.0203(18) -0.0041(17) 0.0042(14) 0.0081(19)
C11B 0.0200(18) 0.033(3) 0.0224(17) -0.0048(16) 0.0018(14) 0.0041(17)
C12B 0.0110(16) 0.031(2) 0.0218(17) 0.0011(15) 0.0014(13) 0.0029(15)

loop_
_atom_type_symbol
_atom_type_description
_atom_type_scat_dispersion_real
_atom_type_scat_dispersion_imag
_atom_type_scat_source
C C 0.0181 0.0091 'International Tables Vol C Tables 4.2.6.8 and 6.1.1.4'
H H 0.0000 0.0000 'International Tables Vol C Tables 4.2.6.8 and 6.1.1.4'
N N 0.0311 0.0180 'International Tables Vol C Tables 4.2.6.8 and 6.1.1.4'
O O 0.0492 0.0322 'International Tables Vol C Tables 4.2.6.8 and 6.1.1.4'
Te Te -0.1759 6.3531 'International Tables Vol C Tables 4.2.6.8 and 6.1.1.4'

loop_
_geom_angle_atom_site_label_1
_geom_angle_atom_site_label_2
_geom_angle_atom_site_label_3
_geom_angle
O1 Te1 C1A 92.22(14)
O1 Te1 N2A 163.85(13)
C1A Te1 N2A 71.66(14)
O1 Te2 C1B 92.48(14)
O1 Te2 N2B 163.66(12)
C1B Te2 N2B 71.18(13)
Te2 O1 Te1 122.95(15)
N2A N1A C6A 112.4(3)
N1A N2A C7A 116.1(3)
N1A N2A Te1 117.3(2)
C7A N2A Te1 126.3(3)
N2B N1B C6B 111.8(3)
N1B N2B C7B 116.6(3)
N1B N2B Te2 117.3(2)
C7B N2B Te2 125.9(3)
C2A C1A C6A 118.1(4)
C2A C1A Te1 124.3(3)
C6A C1A Te1 117.5(3)
C3A C2A C1A 119.5(4)
C3A C2A H2AA 120.2
C1A C2A H2AA 120.2
C2A C3A C4A 121.6(4)
C2A C3A H3AA 119.2
C4A C3A H3AA 119.2
C5A C4A C3A 119.4(4)
C5A C4A H4AA 120.3
C3A C4A H4AA 120.3
C4A C5A C6A 119.8(4)
C4A C5A H5AA 120.1
C6A C5A H5AA 120.1
N1A C6A C5A 117.4(3)
N1A C6A C1A 121.0(4)
C5A C6A C1A 121.5(4)
C12A C7A C8A 120.9(4)
C12A C7A N2A 118.3(4)
C8A C7A N2A 120.8(4)
C9A C8A C7A 118.2(4)
C9A C8A H8AA 120.9
C7A C8A H8AA 120.9
C8A C9A C10A 121.2(4)
C8A C9A H9AA 119.4
C10A C9A H9AA 119.4
C11A C10A C9A 119.8(4)
C11A C10A H10A 120.1
C9A C10A H10A 120.1
C10A C11A C12A 120.0(4)
C10A C11A H11A 120.0
C12A C11A H11A 120.0
C7A C12A C11A 119.9(4)
C7A C12A H12A 120.0
C11A C12A H12A 120.0
C2B C1B C6B 118.4(4)
C2B C1B Te2 123.6(3)
C6B C1B Te2 118.0(3)
C3B C2B C1B 119.9(4)
C3B C2B H2BA 120.1
C1B C2B H2BA 120.1
C2B C3B C4B 121.8(4)
C2B C3B H3BA 119.1
C4B C3B H3BA 119.1
C5B C4B C3B 119.5(4)
C5B C4B H4BA 120.2
C3B C4B H4BA 120.2
C4B C5B C6B 119.1(4)
C4B C5B H5BA 120.5
C6B C5B H5BA 120.5
N1B C6B C1B 121.3(4)
N1B C6B C5B 117.3(4)
C1B C6B C5B 121.3(4)
C12B C7B C8B 120.8(4)
C12B C7B N2B 117.3(4)
C8B C7B N2B 121.9(4)
C9B C8B C7B 118.8(5)
C9B C8B H8BA 120.6
C7B C8B H8BA 120.6
C8B C9B C10B 120.4(4)
C8B C9B H9BA 119.8
C10B C9B H9BA 119.8
C11B C10B C9B 120.2(4)
C11B C10B H10B 119.9
C9B C10B H10B 119.9
C12B C11B C10B 119.9(4)
C12B C11B H11B 120.1
C10B C11B H11B 120.1
C7B C12B C11B 120.0(4)
C7B C12B H12B 120.0
C11B C12B H12B 120.0

loop_
_geom_bond_atom_site_label_1
_geom_bond_atom_site_label_2
_geom_bond_distance
Te1 O1 2.026(3)
Te1 C1A 2.065(4)
Te1 N2A 2.363(3)
Te2 O1 2.007(3)
Te2 C1B 2.073(4)
Te2 N2B 2.385(3)
N1A N2A 1.266(5)
N1A C6A 1.392(5)
N2A C7A 1.426(5)
N1B N2B 1.270(5)
N1B C6B 1.401(5)
N2B C7B 1.421(5)
C1A C2A 1.405(5)
C1A C6A 1.414(5)
C2A C3A 1.387(6)
C2A H2AA 0.9500
C3A C4A 1.406(6)
C3A H3AA 0.9500
C4A C5A 1.373(6)
C4A H4AA 0.9500
C5A C6A 1.394(6)
C5A H5AA 0.9500
C7A C12A 1.380(6)
C7A C8A 1.403(6)
C8A C9A 1.386(6)
C8A H8AA 0.9500
C9A C10A 1.390(7)
C9A H9AA 0.9500
C10A C11A 1.384(6)
C10A H10A 0.9500
C11A C12A 1.390(6)
C11A H11A 0.9500
C12A H12A 0.9500
C1B C2B 1.402(5)
C1B C6B 1.409(5)
C2B C3B 1.381(6)
C2B H2BA 0.9500
C3B C4B 1.397(6)
C3B H3BA 0.9500
C4B C5B 1.386(6)
C4B H4BA 0.9500
C5B C6B 1.410(6)
C5B H5BA 0.9500
C7B C12B 1.385(6)
C7B C8B 1.397(6)
C8B C9B 1.391(6)
C8B H8BA 0.9500
C9B C10B 1.392(7)
C9B H9BA 0.9500
C10B C11B 1.386(7)
C10B H10B 0.9500
C11B C12B 1.386(6)
C11B H11B 0.9500
C12B H12B 0.9500

loop_
_geom_torsion_atom_site_label_1
_geom_torsion_atom_site_label_2
_geom_torsion_atom_site_label_3
_geom_torsion_atom_site_label_4
_geom_torsion
C1B Te2 O1 Te1 -87.30(19)
N2B Te2 O1 Te1 -88.4(4)
C1A Te1 O1 Te2 -100.12(19)
N2A Te1 O1 Te2 -102.9(4)
C6A N1A N2A C7A -177.0(3)
C6A N1A N2A Te1 -3.1(4)
O1 Te1 N2A N1A 4.3(6)
C1A Te1 N2A N1A 1.3(3)
O1 Te1 N2A C7A 177.5(4)
C1A Te1 N2A C7A 174.6(3)
C6B N1B N2B C7B 178.5(3)
C6B N1B N2B Te2 -5.9(4)
O1 Te2 N2B N1B 6.3(6)
C1B Te2 N2B N1B 5.1(3)
O1 Te2 N2B C7B -178.5(4)
C1B Te2 N2B C7B -179.7(3)
O1 Te1 C1A C2A 1.0(3)
N2A Te1 C1A C2A -179.8(3)
O1 Te1 C1A C6A -178.4(3)
N2A Te1 C1A C6A 0.8(3)
C6A C1A C2A C3A 0.3(6)
Te1 C1A C2A C3A -179.0(3)
C1A C2A C3A C4A 0.8(6)
C2A C3A C4A C5A -1.3(6)
C3A C4A C5A C6A 0.6(6)
N2A N1A C6A C5A -177.3(3)
N2A N1A C6A C1A 4.0(5)
C4A C5A C6A N1A -178.2(4)
C4A C5A C6A C1A 0.5(6)
C2A C1A C6A N1A 177.7(3)
Te1 C1A C6A N1A -2.9(5)
C2A C1A C6A C5A -1.0(6)
Te1 C1A C6A C5A 178.4(3)
N1A N2A C7A C12A -150.8(4)
Te1 N2A C7A C12A 35.9(5)
N1A N2A C7A C8A 29.5(6)
Te1 N2A C7A C8A -143.8(3)
C12A C7A C8A C9A 0.4(7)
N2A C7A C8A C9A -179.8(4)
C7A C8A C9A C10A 0.7(7)
C8A C9A C10A C11A -0.7(7)
C9A C10A C11A C12A -0.5(7)
C8A C7A C12A C11A -1.6(6)
N2A C7A C12A C11A 178.7(4)
C10A C11A C12A C7A 1.7(7)
O1 Te2 C1B C2B -4.9(3)
N2B Te2 C1B C2B 174.7(3)
O1 Te2 C1B C6B 177.4(3)
N2B Te2 C1B C6B -2.9(3)
C6B C1B C2B C3B 0.3(5)
Te2 C1B C2B C3B -177.3(3)
C1B C2B C3B C4B -1.0(6)
C2B C3B C4B C5B 0.4(6)
C3B C4B C5B C6B 0.9(6)
N2B N1B C6B C1B 3.4(5)
N2B N1B C6B C5B -174.2(3)
C2B C1B C6B N1B -176.6(3)
Te2 C1B C6B N1B 1.2(5)
C2B C1B C6B C5B 0.9(5)
Te2 C1B C6B C5B 178.7(3)
C4B C5B C6B N1B 176.1(4)
C4B C5B C6B C1B -1.5(6)
N1B N2B C7B C12B -149.4(4)
Te2 N2B C7B C12B 35.4(4)
N1B N2B C7B C8B 30.9(5)
Te2 N2B C7B C8B -144.3(3)
C12B C7B C8B C9B 1.0(6)
N2B C7B C8B C9B -179.4(4)
C7B C8B C9B C10B -1.3(6)
C8B C9B C10B C11B 1.1(6)
C9B C10B C11B C12B -0.6(6)
C8B C7B C12B C11B -0.5(6)
N2B C7B C12B C11B 179.8(3)
C10B C11B C12B C7B 0.3(6)
